data_7712743
loop_
_publ_author_name
'Bencini, Andrea'
'Romano, Giammarco Maria'
'Savastano, Matteo'
'Bazzicalupi, Carla'
'Lippolis, Vito'
'Chelli, Riccardo'

_publ_section_title
;
 Inorganic Anion Recognition in Aqueous Solution by Coupling Nearby Highly
 Hydrophilic and Hydrophobic Moieties in a Macrocyclic Receptor
;
_journal_name_full 'Dalton Transactions'
_journal_paper_doi 10.1039/D3DT00682D
_journal_year 2023
_chemical_formula_sum 'C24 H46 Br5 N5 O4'
_chemical_formula_weight 868.21
_space_group_crystal_system triclinic
_space_group_IT_number 2
_space_group_name_Hall '-P 1'
_space_group_name_H-M_alt 'P -1'
_atom_sites_solution_hydrogens geom
_atom_sites_solution_primary direct
_atom_sites_solution_secondary difmap
_audit_creation_method SHELXL-2014/7
_audit_update_record
;
2023-01-22 deposited with the CCDC.	2023-04-05 downloaded from the CCDC.
;
_cell_angle_alpha 80.313(8)
_cell_angle_beta 78.81(1)
_cell_angle_gamma 78.280(9)
_cell_formula_units_Z 2
_cell_length_a 7.806(1)
_cell_length_b 13.978(1)
_cell_length_c 16.174(2)
_cell_measurement_reflns_used 1398
_cell_measurement_temperature 293
_cell_measurement_theta_max 49.635
_cell_measurement_theta_min 4.582
_cell_volume 1679.8(3)
_computing_cell_refinement
;
CrysAlis RED, Oxford Diffraction Ltd.,
Version 1.171.32.5 (release 08-05-2007 CrysAlis171 .NET)
(compiled May  8 2007,13:10:02)
;
_computing_data_collection
;
CrysAlis CCD, Oxford Diffraction Ltd.,
Version 1.171.32.5 (release 08-05-2007 CrysAlis171 .NET)
(compiled May  8 2007,13:10:02)
;
_computing_data_reduction
;
CrysAlis RED, Oxford Diffraction Ltd.,
Version 1.171.32.5 (release 08-05-2007 CrysAlis171 .NET)
(compiled May  8 2007,13:10:02)
;
_computing_molecular_graphics 'Mercury 3.10.1'
_computing_publication_material 'PARST(Nardelli, 1995)'
_computing_structure_refinement 'SHELXL-2014/7 (Sheldrick, 2014)'
_computing_structure_solution 'SIR97 (Altomare 1997)'
_diffrn_ambient_temperature 293
_diffrn_measured_fraction_theta_full 0.959
_diffrn_measured_fraction_theta_max 0.959
_diffrn_measurement_device_type 'Xcalibur, Onyx'
_diffrn_measurement_method '\w scans'
_diffrn_radiation_source 'Enhance (Cu) X-ray Source'
_diffrn_radiation_type CuK\a
_diffrn_radiation_wavelength 1.5418
_diffrn_reflns_av_R_equivalents 0.0946
_diffrn_reflns_av_unetI/netI 0.0607
_diffrn_reflns_Laue_measured_fraction_full 0.959
_diffrn_reflns_Laue_measured_fraction_max 0.959
_diffrn_reflns_limit_h_max 7
_diffrn_reflns_limit_h_min -5
_diffrn_reflns_limit_k_max 13
_diffrn_reflns_limit_k_min -13
_diffrn_reflns_limit_l_max 15
_diffrn_reflns_limit_l_min -15
_diffrn_reflns_number 11083
_diffrn_reflns_point_group_measured_fraction_full 0.959
_diffrn_reflns_point_group_measured_fraction_max 0.959
_diffrn_reflns_theta_full 49.635
_diffrn_reflns_theta_max 49.635
_diffrn_reflns_theta_min 4.582
_exptl_absorpt_coefficient_mu 7.533
_exptl_absorpt_correction_T_max 1.0000
_exptl_absorpt_correction_T_min 0.38
_exptl_absorpt_correction_type multi-scan
_exptl_absorpt_process_details
;
CrysAlisPro, Oxford Diffraction Ltd.,
Version 1.171.34.44 (release 25-10-2010 CrysAlis171 .NET)
(compiled Oct 25 2010,18:11:34)
Empirical absorption correction using spherical harmonics,
 implemented in SCALE3 ABSPACK scaling algorithm.
;
_exptl_crystal_colour colourless
_exptl_crystal_density_diffrn 1.716
_exptl_crystal_description prismatic
_exptl_crystal_F_000 864
_exptl_crystal_size_max 0.100
_exptl_crystal_size_mid 0.05
_exptl_crystal_size_min 0.05
_refine_diff_density_max 0.828
_refine_diff_density_min -0.881
_refine_diff_density_rms 0.158
_refine_ls_extinction_method none
_refine_ls_goodness_of_fit_ref 1.069
_refine_ls_hydrogen_treatment constr
_refine_ls_matrix_type full
_refine_ls_number_parameters 343
_refine_ls_number_reflns 3257
_refine_ls_number_restraints 0
_refine_ls_restrained_S_all 1.069
_refine_ls_R_factor_all 0.0711
_refine_ls_R_factor_gt 0.0552
_refine_ls_shift/su_max 0.000
_refine_ls_shift/su_mean 0.000
_refine_ls_structure_factor_coef Fsqd
_refine_ls_weighting_details 'w=1/[\s^2^(Fo^2^)+(0.0998P)^2^+5.7958P] where P=(Fo^2^+2Fc^2^)/3'
_refine_ls_weighting_scheme calc
_refine_ls_wR_factor_gt 0.1471
_refine_ls_wR_factor_ref 0.1609
_reflns_Friedel_coverage 0.000
_reflns_number_gt 2622
_reflns_number_total 3257
_reflns_threshold_expression 'I > 2\s(I)'
_cod_data_source_file d3dt00682d2.cif
_cod_data_source_block shelx_CCDC1
_cod_database_code 7712743
_shelx_shelxl_version_number 2014/7
_shelx_space_group_comment
;
The symmetry employed for this shelxl refinement is uniquely defined
by the following loop, which should always be used as a source of
symmetry information in preference to the above space-group names.
They are only intended as comments.
;

loop_
_space_group_symop_operation_xyz
'x, y, z'
'-x, -y, -z'

loop_
_atom_site_label
_atom_site_type_symbol
_atom_site_fract_x
_atom_site_fract_y
_atom_site_fract_z
_atom_site_U_iso_or_equiv
_atom_site_adp_type
_atom_site_occupancy
_atom_site_site_symmetry_order
_atom_site_calc_flag
_atom_site_refinement_flags_posn
_atom_site_refinement_flags_adp
_atom_site_refinement_flags_occupancy
_atom_site_disorder_assembly
_atom_site_disorder_group
Br1 Br -0.08051(14) 0.68271(7) 0.31085(7) 0.0301(4) Uani 1 1 d . . . . .
Br2 Br 1.12450(15) -0.00379(8) 0.10496(7) 0.0375(4) Uani 1 1 d . . . . .
Br3 Br 0.61790(15) 0.05264(8) 0.32476(7) 0.0354(4) Uani 1 1 d . . . . .
Br4 Br 0.34066(16) 0.43914(8) 0.42814(7) 0.0400(4) Uani 1 1 d . . . . .
Br5 Br 0.73504(16) -0.49071(8) 0.12985(8) 0.0428(4) Uani 1 1 d . . . . .
N1 N 0.2511(10) 0.0035(6) 0.4877(5) 0.028(2) Uani 1 1 d . . . . .
H1 H 0.2927 -0.0046 0.5344 0.034 Uiso 1 1 calc R U . . .
N2 N 0.5672(11) -0.3088(5) 0.2322(5) 0.028(2) Uani 1 1 d . . . . .
H2A H 0.6519 -0.3047 0.2605 0.033 Uiso 1 1 calc R U . . .
H2B H 0.5994 -0.3651 0.2100 0.033 Uiso 1 1 calc R U . . .
N3 N 0.6910(11) 0.0292(5) 0.1209(5) 0.027(2) Uani 1 1 d . . . . .
H3A H 0.6864 0.0307 0.1761 0.033 Uiso 1 1 calc R U . . .
H3B H 0.8047 0.0201 0.0969 0.033 Uiso 1 1 calc R U . . .
N4 N 0.4312(10) 0.3351(5) 0.1303(5) 0.026(2) Uani 1 1 d . . . . .
H4A H 0.3607 0.2906 0.1380 0.031 Uiso 1 1 calc R U . . .
H4B H 0.4723 0.3311 0.1786 0.031 Uiso 1 1 calc R U . . .
N5 N 0.0135(10) 0.4403(5) 0.3297(5) 0.029(2) Uani 1 1 d . . . . .
H5A H -0.0396 0.5026 0.3187 0.034 Uiso 1 1 calc R U . . .
H5B H 0.0945 0.4395 0.3618 0.034 Uiso 1 1 calc R U . . .
C1 C 0.3539(14) -0.2303(7) 0.3470(6) 0.028(3) Uani 1 1 d . . . . .
C2 C 0.4272(14) -0.2376(8) 0.4229(7) 0.033(3) Uani 1 1 d . . . . .
H2 H 0.5019 -0.2953 0.4399 0.040 Uiso 1 1 calc R U . . .
C3 C 0.3910(13) -0.1634(7) 0.4699(6) 0.027(3) Uani 1 1 d . . . . .
H3 H 0.4361 -0.1714 0.5203 0.033 Uiso 1 1 calc R U . . .
C4 C 0.2852(12) -0.0738(7) 0.4435(6) 0.022(2) Uani 1 1 d . . . . .
C5 C 0.1560(12) 0.0930(7) 0.4638(6) 0.025(3) Uani 1 1 d . . . . .
C6 C 0.1302(13) 0.1710(7) 0.5134(6) 0.029(3) Uani 1 1 d . . . . .
H6 H 0.1720 0.1602 0.5649 0.034 Uiso 1 1 calc R U . . .
C7 C 0.0440(14) 0.2616(7) 0.4850(7) 0.035(3) Uani 1 1 d . . . . .
H7 H 0.0349 0.3138 0.5154 0.042 Uiso 1 1 calc R U . . .
C8 C -0.0329(13) 0.2784(7) 0.4095(6) 0.028(3) Uani 1 1 d . . . . .
C9 C -0.0134(13) 0.2016(7) 0.3620(6) 0.027(3) Uani 1 1 d . . . . .
H9 H -0.0627 0.2119 0.3126 0.032 Uiso 1 1 calc R U . . .
C10 C 0.0814(13) 0.1081(6) 0.3888(6) 0.023(2) Uani 1 1 d . . . . .
C11 C 0.1080(12) 0.0287(7) 0.3429(6) 0.025(3) Uani 1 1 d . . . . .
H11 H 0.0588 0.0365 0.2937 0.030 Uiso 1 1 calc R U . . .
C12 C 0.2078(12) -0.0628(7) 0.3699(6) 0.022(2) Uani 1 1 d . . . . .
C13 C 0.2444(13) -0.1446(7) 0.3234(6) 0.030(3) Uani 1 1 d . . . . .
H13 H 0.1922 -0.1395 0.2754 0.036 Uiso 1 1 calc R U . . .
C14 C 0.4016(13) -0.3152(7) 0.2948(6) 0.028(3) Uani 1 1 d . . . . .
H14A H 0.4171 -0.3769 0.3325 0.034 Uiso 1 1 calc R U . . .
H14B H 0.3051 -0.3146 0.2648 0.034 Uiso 1 1 calc R U . . .
C15 C 0.5624(13) -0.2267(7) 0.1611(6) 0.028(3) Uani 1 1 d . . . . .
H15A H 0.4402 -0.2022 0.1536 0.034 Uiso 1 1 calc R U . . .
H15B H 0.6262 -0.2516 0.1092 0.034 Uiso 1 1 calc R U . . .
C16 C 0.6435(14) -0.1415(6) 0.1754(6) 0.028(3) Uani 1 1 d . . . . .
H16A H 0.5921 -0.1227 0.2312 0.034 Uiso 1 1 calc R U . . .
H16B H 0.7701 -0.1630 0.1741 0.034 Uiso 1 1 calc R U . . .
C17 C 0.6130(13) -0.0564(7) 0.1109(7) 0.030(3) Uani 1 1 d . . . . .
H17A H 0.4861 -0.0353 0.1128 0.035 Uiso 1 1 calc R U . . .
H17B H 0.6627 -0.0762 0.0553 0.035 Uiso 1 1 calc R U . . .
C18 C 0.6014(14) 0.1252(6) 0.0832(7) 0.030(3) Uani 1 1 d . . . . .
H18A H 0.4810 0.1388 0.1136 0.037 Uiso 1 1 calc R U . . .
H18B H 0.5952 0.1217 0.0245 0.037 Uiso 1 1 calc R U . . .
C19 C 0.6943(13) 0.2087(6) 0.0860(6) 0.027(3) Uani 1 1 d . . . . .
H19A H 0.8069 0.2013 0.0476 0.033 Uiso 1 1 calc R U . . .
H19B H 0.7190 0.2054 0.1430 0.033 Uiso 1 1 calc R U . . .
C20 C 0.5860(14) 0.3084(7) 0.0614(7) 0.034(3) Uani 1 1 d . . . . .
H20A H 0.6611 0.3581 0.0506 0.040 Uiso 1 1 calc R U . . .
H20B H 0.5422 0.3078 0.0093 0.040 Uiso 1 1 calc R U . . .
C21 C 0.3221(15) 0.4359(6) 0.1132(7) 0.035(3) Uani 1 1 d . . . . .
H21A H 0.2373 0.4333 0.0773 0.041 Uiso 1 1 calc R U . . .
H21B H 0.3990 0.4815 0.0830 0.041 Uiso 1 1 calc R U . . .
C22 C 0.2236(13) 0.4728(7) 0.1958(6) 0.027(3) Uani 1 1 d . . . . .
H22A H 0.3095 0.4805 0.2292 0.032 Uiso 1 1 calc R U . . .
H22B H 0.1525 0.5371 0.1827 0.032 Uiso 1 1 calc R U . . .
C23 C 0.1049(14) 0.4048(7) 0.2483(6) 0.033(3) Uani 1 1 d . . . . .
H23A H 0.0168 0.3984 0.2156 0.040 Uiso 1 1 calc R U . . .
H23B H 0.1753 0.3399 0.2603 0.040 Uiso 1 1 calc R U . . .
C24 C -0.1232(12) 0.3809(7) 0.3798(6) 0.025(3) Uani 1 1 d . . . . .
H24A H -0.1867 0.4127 0.4285 0.030 Uiso 1 1 calc R U . . .
H24B H -0.2082 0.3774 0.3445 0.030 Uiso 1 1 calc R U . . .
OW1 O 0.1630(9) 0.2264(5) 0.1249(5) 0.049(2) Uani 1 1 d . . . . .
OW2 O 0.1338(10) 0.7515(6) 0.1229(5) 0.054(2) Uani 1 1 d . . . . .
OW3 O 0.0435(14) 0.3233(8) -0.0187(6) 0.086(3) Uani 1 1 d . . . . .
OW4 O 0.5462(11) 0.2957(5) 0.2879(5) 0.053(2) Uani 1 1 d . . . . .

loop_
_atom_site_aniso_label
_atom_site_aniso_U_11
_atom_site_aniso_U_22
_atom_site_aniso_U_33
_atom_site_aniso_U_23
_atom_site_aniso_U_13
_atom_site_aniso_U_12
Br1 0.0336(7) 0.0263(6) 0.0353(7) -0.0082(5) -0.0168(6) -0.0026(5)
Br2 0.0318(7) 0.0421(7) 0.0427(8) -0.0062(6) -0.0163(6) -0.0057(5)
Br3 0.0458(8) 0.0386(7) 0.0281(7) -0.0050(5) -0.0155(6) -0.0124(6)
Br4 0.0479(8) 0.0359(7) 0.0433(8) 0.0022(6) -0.0252(6) -0.0134(6)
Br5 0.0466(8) 0.0344(7) 0.0537(9) -0.0191(6) -0.0124(7) -0.0067(6)
N1 0.032(6) 0.038(5) 0.023(5) -0.009(4) -0.015(4) -0.012(4)
N2 0.036(6) 0.023(4) 0.030(5) -0.008(4) -0.016(5) -0.007(4)
N3 0.035(5) 0.026(5) 0.026(5) 0.000(4) -0.009(4) -0.017(4)
N4 0.037(6) 0.022(4) 0.021(5) -0.006(4) -0.008(4) -0.006(4)
N5 0.035(5) 0.017(4) 0.039(6) -0.006(4) -0.021(5) -0.002(4)
C1 0.039(7) 0.024(6) 0.021(6) 0.000(5) -0.006(5) -0.009(5)
C2 0.041(7) 0.034(6) 0.028(7) 0.003(6) -0.014(6) -0.010(5)
C3 0.037(7) 0.026(6) 0.023(6) -0.008(5) -0.011(5) -0.005(5)
C4 0.021(6) 0.029(6) 0.019(6) 0.000(5) -0.005(5) -0.015(5)
C5 0.018(6) 0.023(6) 0.032(7) 0.008(5) -0.006(5) -0.007(5)
C6 0.032(7) 0.035(7) 0.025(6) -0.010(5) -0.009(5) -0.009(5)
C7 0.041(7) 0.030(6) 0.039(7) -0.008(5) -0.003(6) -0.015(6)
C8 0.024(6) 0.031(6) 0.027(7) -0.002(5) 0.002(5) -0.009(5)
C9 0.028(7) 0.032(6) 0.021(6) -0.006(5) -0.004(5) -0.005(5)
C10 0.029(6) 0.020(6) 0.025(6) -0.006(5) -0.008(5) -0.008(5)
C11 0.016(6) 0.039(6) 0.026(6) -0.001(5) -0.016(5) -0.009(5)
C12 0.024(6) 0.025(6) 0.023(6) -0.007(5) -0.011(5) -0.009(5)
C13 0.030(7) 0.039(7) 0.024(6) -0.003(5) -0.010(5) -0.010(6)
C14 0.024(6) 0.028(6) 0.033(7) -0.002(5) -0.006(5) -0.002(5)
C15 0.028(6) 0.030(6) 0.031(7) -0.012(5) -0.012(5) -0.002(5)
C16 0.034(7) 0.025(6) 0.028(6) -0.006(5) -0.009(5) -0.006(5)
C17 0.013(6) 0.042(7) 0.037(7) -0.004(6) -0.014(5) -0.003(5)
C18 0.037(7) 0.019(6) 0.040(7) -0.017(5) -0.010(6) -0.004(5)
C19 0.026(6) 0.033(6) 0.026(6) -0.007(5) -0.009(5) -0.003(5)
C20 0.049(8) 0.020(5) 0.035(7) -0.008(5) -0.007(6) -0.007(5)
C21 0.052(8) 0.018(5) 0.032(7) 0.001(5) -0.012(6) -0.002(5)
C22 0.024(6) 0.024(5) 0.032(7) -0.005(5) -0.009(5) 0.003(5)
C23 0.048(7) 0.029(6) 0.031(7) -0.008(5) -0.025(6) -0.003(5)
C24 0.009(6) 0.031(6) 0.035(7) -0.005(5) -0.007(5) -0.002(5)
OW1 0.038(5) 0.040(4) 0.081(6) -0.025(4) -0.023(4) -0.005(4)
OW2 0.044(5) 0.066(5) 0.055(6) -0.005(4) -0.021(4) -0.011(4)
OW3 0.103(8) 0.116(8) 0.056(6) 0.009(6) -0.020(6) -0.071(7)
OW4 0.075(6) 0.046(5) 0.039(5) -0.004(4) -0.027(4) 0.002(4)

loop_
_atom_type_symbol
_atom_type_description
_atom_type_scat_dispersion_real
_atom_type_scat_dispersion_imag
_atom_type_scat_source
C C 0.0181 0.0091 'International Tables Vol C Tables 4.2.6.8 and 6.1.1.4'
H H 0.0000 0.0000 'International Tables Vol C Tables 4.2.6.8 and 6.1.1.4'
N N 0.0311 0.0180 'International Tables Vol C Tables 4.2.6.8 and 6.1.1.4'
Br Br -0.6763 1.2805 'International Tables Vol C Tables 4.2.6.8 and 6.1.1.4'
O O 0.0492 0.0322 'International Tables Vol C Tables 4.2.6.8 and 6.1.1.4'

loop_
_geom_angle_atom_site_label_1
_geom_angle_atom_site_label_2
_geom_angle_atom_site_label_3
_geom_angle
_geom_angle_site_symmetry_1
_geom_angle_site_symmetry_3
_geom_angle_publ_flag
C4 N1 C5 124.6(8) . . ?
C15 N2 C14 117.7(8) . . ?
C18 N3 C17 114.1(7) . . ?
C21 N4 C20 115.1(7) . . ?
C23 N5 C24 114.5(7) . . ?
C13 C1 C2 117.8(9) . . ?
C13 C1 C14 122.2(9) . . ?
C2 C1 C14 120.0(9) . . ?
C3 C2 C1 121.8(9) . . ?
C2 C3 C4 120.3(9) . . ?
N1 C4 C3 121.8(9) . . ?
N1 C4 C12 117.8(8) . . ?
C3 C4 C12 120.3(9) . . ?
N1 C5 C10 119.3(9) . . ?
N1 C5 C6 120.7(9) . . ?
C10 C5 C6 120.0(8) . . ?
C7 C6 C5 119.3(9) . . ?
C6 C7 C8 121.5(10) . . ?
C9 C8 C7 119.5(9) . . ?
C9 C8 C24 121.2(9) . . ?
C7 C8 C24 119.2(9) . . ?
C8 C9 C10 119.8(9) . . ?
C11 C10 C9 122.4(9) . . ?
C11 C10 C5 117.8(8) . . ?
C9 C10 C5 119.8(9) . . ?
C10 C11 C12 121.0(9) . . ?
C11 C12 C4 119.3(9) . . ?
C11 C12 C13 123.0(9) . . ?
C4 C12 C13 117.6(8) . . ?
C1 C13 C12 122.1(9) . . ?
N2 C14 C1 111.6(8) . . ?
N2 C15 C16 113.1(8) . . ?
C17 C16 C15 111.6(8) . . ?
C16 C17 N3 114.2(8) . . ?
N3 C18 C19 112.9(8) . . ?
C18 C19 C20 112.5(8) . . ?
N4 C20 C19 111.6(8) . . ?
N4 C21 C22 110.8(8) . . ?
C23 C22 C21 113.2(8) . . ?
N5 C23 C22 112.6(8) . . ?
C8 C24 N5 109.7(7) . . ?

loop_
_geom_bond_atom_site_label_1
_geom_bond_atom_site_label_2
_geom_bond_distance
_geom_bond_site_symmetry_2
_geom_bond_publ_flag
N1 C4 1.348(12) . ?
N1 C5 1.356(11) . ?
N2 C15 1.482(12) . ?
N2 C14 1.487(12) . ?
N3 C18 1.474(11) . ?
N3 C17 1.492(12) . ?
N4 C21 1.504(11) . ?
N4 C20 1.508(12) . ?
N5 C23 1.484(12) . ?
N5 C24 1.511(11) . ?
C1 C13 1.367(13) . ?
C1 C2 1.432(14) . ?
C1 C14 1.514(13) . ?
C2 C3 1.340(13) . ?
C3 C4 1.404(13) . ?
C4 C12 1.408(13) . ?
C5 C10 1.410(13) . ?
C5 C6 1.421(13) . ?
C6 C7 1.359(13) . ?
C7 C8 1.427(14) . ?
C8 C9 1.391(14) . ?
C8 C24 1.506(13) . ?
C9 C10 1.409(13) . ?
C10 C11 1.396(13) . ?
C11 C12 1.405(13) . ?
C12 C13 1.423(13) . ?
C15 C16 1.526(13) . ?
C16 C17 1.459(13) . ?
C18 C19 1.505(13) . ?
C19 C20 1.510(13) . ?
C21 C22 1.522(14) . ?
C22 C23 1.504(13) . ?
